data_4343713
loop_
_publ_author_name
'Guggenberger, L.J.'
'Klabunde, U.'
'Schunn, R.A.'

_publ_section_title
;
 Group VI Metal Carbonyl Phosphine Complexes. Hydrogen-Deuterium Exchanqe
 and the Crystal Structure of Cis-Tetracarbonyldiphosphinechromium(0)
;
_journal_name_full 'Inorganic Chemistry'
_journal_page_first 1143
_journal_page_last 1148
_journal_volume 12
_journal_year 1973
_chemical_formula_sum 'C4 H6 Cr O4 P2'
_chemical_name_systematic '(Cr (C O)4 (P H3)2)'
_space_group_IT_number 33
_symmetry_space_group_name_Hall 'P 2c -2n'
_symmetry_space_group_name_H-M 'P n a 21'
_cell_angle_alpha 90
_cell_angle_beta 90
_cell_angle_gamma 90
_cell_formula_units_Z 4
_cell_length_a 12.677
_cell_length_b 11.415
_cell_length_c 6.759
_cell_volume 978.081
_citation_journal_id_ASTM INOCAJ
_cod_data_source_file Guggenberger_INOCAJ_1973_1199.cif
_cod_data_source_block C4H6Cr1O4P2
_cod_original_cell_volume 978.0811
_cod_original_formula_sum 'C4 H6 Cr1 O4 P2'
_cod_database_code 4343713

loop_
_symmetry_equiv_pos_as_xyz
x,y,z
-x,-y,z+1/2
-x+1/2,y+1/2,z+1/2
x+1/2,-y+1/2,z

loop_
_atom_site_label
_atom_site_type_symbol
_atom_site_fract_x
_atom_site_fract_y
_atom_site_fract_z
_atom_site_occupancy
_atom_site_U_iso_or_equiv
C2 C+2 0.4406 0.6805 0.3722 1 0.0
C1 C+2 0.4652 0.682 0.1417 1 0.0
O2 O-2 0.4914 0.7496 0.447 1 0.0
H11 H+1 0.2968 0.5338 -0.0133 0.5 0.0
Cr1 Cr 0.36507 0.57247 0.25 1 0.0
O3 O-2 0.2343 0.9433 0.2425 1 0.0
C4 C+2 0.2706 0.4615 0.3621 1 0.0
H12 H+1 0.1571 0.4603 0.1156 0.5 0.0
H3 H+1 0.406 0.1292 0.3181 0.5 0.0
H1 H+1 0.5616 0.3194 0.3258 0.5 0.0
H4 H+1 0.4123 0.1248 0.1993 0.5 0.0
C3 C+2 0.2837 0.7998 0.2465 1 0.0
H5 H+1 0.4807 0.2265 0.3813 0.5 0.0
P2 P-3 0.2685 0.4358 0.0941 1 0.0
H10 H+1 0.2925 0.2277 0.0845 0.5 0.0
H7 H+1 0.2051 0.5868 0.0401 0.5 0.0
O4 O-2 0.2134 0.4023 0.4315 1 0.0
H6 H+1 0.568 0.315 0.207 0.5 0.0
H8 H+1 0.2008 0.2807 0.1379 0.5 0.0
H9 H+1 0.3405 0.3542 0.009 0.5 0.0
H2 H+1 0.4933 0.2177 0.1438 0.5 0.0
O1 O-2 0.5213 0.7432 0.0805 1 0.0
P1 P-3 0.4662 0.2819 0.261 1 0.0
